data_1510911
loop_
_publ_author_name
'Cheng, Z.-X.'
'Gou, C.'
'Yan, Q.W.'
'Shen, B.-G.'
'Zhang, P.-L.'
'Niu, S.W.'
'Yang, L.Y.'
'Chen, D.-F.'

_publ_section_title
;
 A powder neutron diffraction study of magnetic structure of metastable
 Nd2 Fe23 B3 compound
;
_journal_name_full 'Journal of Magnetism and Magnetic Materials'
_journal_page_first 26
_journal_page_last 28
_journal_paper_doi 10.1016/0304-8853(93)90851-R
_journal_volume 128
_journal_year 1993
_chemical_formula_sum 'B3 Fe23 Nd2'
_chemical_name_systematic 'Fe23 Nd2 B3'
_space_group_IT_number 220
_symmetry_space_group_name_Hall 'I -4bd 2c 3'
_symmetry_space_group_name_H-M 'I -4 3 d'
_cell_angle_alpha 90
_cell_angle_beta 90
_cell_angle_gamma 90
_cell_formula_units_Z 8
_cell_length_a 14.612
_cell_length_b 14.612
_cell_length_c 14.612
_cell_volume 3119.816
_citation_journal_id_ASTM JMMMDC
_cod_data_source_file boron_439.cif
_cod_data_source_block B3Fe23Nd2
_cod_database_code 1510911

loop_
_symmetry_equiv_pos_as_xyz
x,y,z
y+1/4,-x+3/4,-z+1/4
-x,-y+1/2,z
-y+3/4,x+3/4,-z+1/4
x,-y,-z+1/2
-y+1/4,-x+3/4,z+3/4
-x,y+1/2,-z+1/2
y+3/4,x+3/4,z+3/4
z,x,y
x+1/4,-z+3/4,-y+1/4
-z,-x+1/2,y
-x+3/4,z+3/4,-y+1/4
z,-x,-y+1/2
-x+1/4,-z+3/4,y+3/4
-z,x+1/2,-y+1/2
x+3/4,z+3/4,y+3/4
y,z,x
y,-z,-x+1/2
-z+1/4,-y+3/4,x+3/4
-y,z+1/2,-x+1/2
z+1/4,y+1/4,x+1/4
-y+1/2,-z,x+1/2
-z+1/4,y+1/4,-x+3/4
z+3/4,-y+1/4,-x+3/4
x+1/2,y+1/2,z+1/2
y+3/4,-x+5/4,-z+3/4
-x+1/2,-y+1,z+1/2
-y+5/4,x+5/4,-z+3/4
x+1/2,-y+1/2,-z+1
-y+3/4,-x+5/4,z+5/4
-x+1/2,y+1,-z+1
y+5/4,x+5/4,z+5/4
z+1/2,x+1/2,y+1/2
x+3/4,-z+5/4,-y+3/4
-z+1/2,-x+1,y+1/2
-x+5/4,z+5/4,-y+3/4
z+1/2,-x+1/2,-y+1
-x+3/4,-z+5/4,y+5/4
-z+1/2,x+1,-y+1
x+5/4,z+5/4,y+5/4
y+1/2,z+1/2,x+1/2
y+1/2,-z+1/2,-x+1
-z+3/4,-y+5/4,x+5/4
-y+1/2,z+1,-x+1
z+3/4,y+3/4,x+3/4
-y+1,-z+1/2,x+1
-z+3/4,y+3/4,-x+5/4
z+5/4,-y+3/4,-x+5/4

loop_
_atom_site_label
_atom_site_type_symbol
_atom_site_fract_x
_atom_site_fract_y
_atom_site_fract_z
_atom_site_occupancy
_atom_site_U_iso_or_equiv
Fe5 Fe 0.7273 0.5339 0.3967 1 0.0
Fe4 Fe 0.6237 0.6825 0.3722 1 0.0
B1 B 0.8079 0 0.25 1 0.0
Nd1 Nd 0.0579 0.0579 0.0579 1 0.0
Fe2 Fe 0.1657 0 0.25 1 0.0
Fe3 Fe 0.5623 0.5174 0.3423 1 0.0
Fe1 Fe 0.1808 0.1808 0.1808 1 0.0
